data_7034525
loop_
_publ_author_name
'Cade, I. A.'
'Chau, W. Y.'
'Vitorica-Yrezabal, I'
'Ingleson, M. J.'

_publ_section_title
;
 1,1/1,2 Isomerisation in Lewis base adducts of B2cat2.
;
_journal_issue 16
_journal_name_full 'Dalton transactions (Cambridge, England : 2003)'
_journal_page_first 7506
_journal_page_last 7511
_journal_paper_doi 10.1039/c5dt00645g
_journal_volume 44
_journal_year 2015
_chemical_formula_moiety '2(C H2 Cl2), C26 H32 B2 N4 O4'
_chemical_formula_sum 'C28 H36 B2 Cl4 N4 O4'
_chemical_formula_weight 656.03
_chemical_properties_physical 'Air-sensitive, Moisture-sensitive'
_space_group_crystal_system monoclinic
_space_group_IT_number 15
_space_group_name_Hall '-I 2ya'
_space_group_name_H-M_alt 'I 1 2/a 1'
_symmetry_space_group_name_Hall '-I 2ya'
_symmetry_space_group_name_H-M 'I 1 2/a 1'
_atom_sites_solution_hydrogens geom
_atom_sites_solution_primary direct
_audit_creation_date 2015-02-02
_audit_creation_method
;
Olex2 1.2
(compiled 2014.05.21 svn.r2940 for OlexSys, GUI svn.r4846)
;
_audit_update_record
;
2015-02-03 deposited with the CCDC.
2015-03-16 downloaded from the CCDC.
;
_cell_angle_alpha 90
_cell_angle_beta 101.392(12)
_cell_angle_gamma 90
_cell_formula_units_Z 4
_cell_length_a 20.784(2)
_cell_length_b 8.1816(8)
_cell_length_c 18.346(2)
_cell_measurement_reflns_used 3754
_cell_measurement_temperature 150.06(15)
_cell_measurement_theta_max 26.9900
_cell_measurement_theta_min 3.2620
_cell_volume 3058.2(6)
_computing_cell_refinement
;
CrysAlisPro, Agilent Technologies,
Version 1.171.37.33 (release 27-03-2014 CrysAlis171 .NET)
(compiled Mar 27 2014,17:12:48)
;
_computing_data_collection
;
CrysAlisPro, Agilent Technologies,
Version 1.171.37.33 (release 27-03-2014 CrysAlis171 .NET)
(compiled Mar 27 2014,17:12:48)
;
_computing_data_reduction
;
CrysAlisPro, Agilent Technologies,
Version 1.171.37.33 (release 27-03-2014 CrysAlis171 .NET)
(compiled Mar 27 2014,17:12:48)
;
_computing_molecular_graphics 'Olex2 (Dolomanov et al., 2009)'
_computing_publication_material 'Olex2 (Dolomanov et al., 2009)'
_computing_structure_refinement 'ShelXL (Sheldrick, 2008)'
_computing_structure_solution 'ShelXS (Sheldrick, 2008)'
_diffrn_ambient_environment N~2~
_diffrn_ambient_temperature 150.06(15)
_diffrn_detector 'CCD plate'
_diffrn_detector_area_resol_mean 10.3705
_diffrn_detector_type Atlas
_diffrn_measured_fraction_theta_full 0.998
_diffrn_measured_fraction_theta_max 0.933
_diffrn_measurement_details
;
  1 omega    0.00   25.00   1.0000   27.0000
omega____ theta____ kappa____ phi______ frames
    -      -11.6555  -99.0000   30.0000 25

  2 omega  -86.00  -30.00   1.0000   27.0000
omega____ theta____ kappa____ phi______ frames
    -      -11.6555  -57.0000  -60.0000 56

  3 omega  -20.00    5.00   1.0000   27.0000
omega____ theta____ kappa____ phi______ frames
    -      -11.6555  -99.0000   90.0000 25

  4 omega  -86.00  -35.00   1.0000   27.0000
omega____ theta____ kappa____ phi______ frames
    -      -11.6555  178.0000   60.0000 51

  5 omega  -43.00   67.00   1.0000   27.0000
omega____ theta____ kappa____ phi______ frames
    -      -11.6555   77.0000   60.0000 110

  6 omega  -20.00   30.00   1.0000   27.0000
omega____ theta____ kappa____ phi______ frames
    -      -11.6555  -99.0000  -60.0000 50

  7 omega   35.00   63.00   1.0000   27.0000
omega____ theta____ kappa____ phi______ frames
    -      -11.6555   37.0000 -180.0000 28

  8 omega  -12.00   13.00   1.0000   27.0000
omega____ theta____ kappa____ phi______ frames
    -      -11.6555   57.0000 -120.0000 25

  9 omega   49.00  102.00   1.0000   27.0000
omega____ theta____ kappa____ phi______ frames
    -       11.6555  178.0000  -60.0000 53
;
_diffrn_measurement_device 'four-circle diffractometer'
_diffrn_measurement_device_type 'SuperNova, Single source at offset, Atlas'
_diffrn_measurement_method '\w scans'
_diffrn_orient_matrix_UB_11 0.0325496000
_diffrn_orient_matrix_UB_12 -0.0177558000
_diffrn_orient_matrix_UB_13 -0.0039949000
_diffrn_orient_matrix_UB_21 -0.0073359000
_diffrn_orient_matrix_UB_22 0.0291909000
_diffrn_orient_matrix_UB_23 -0.0371135000
_diffrn_orient_matrix_UB_31 0.0099525000
_diffrn_orient_matrix_UB_32 0.0796274000
_diffrn_orient_matrix_UB_33 0.0127341000
_diffrn_radiation_monochromator mirror
_diffrn_radiation_probe x-ray
_diffrn_radiation_type MoK\a
_diffrn_radiation_wavelength 0.71073
_diffrn_reflns_av_unetI/netI 0.1193
_diffrn_reflns_Laue_measured_fraction_full 0.998
_diffrn_reflns_Laue_measured_fraction_max 0.933
_diffrn_reflns_limit_h_max 27
_diffrn_reflns_limit_h_min -28
_diffrn_reflns_limit_k_max 11
_diffrn_reflns_limit_k_min -11
_diffrn_reflns_limit_l_max 24
_diffrn_reflns_limit_l_min -24
_diffrn_reflns_number 6346
_diffrn_reflns_point_group_measured_fraction_full 0.998
_diffrn_reflns_point_group_measured_fraction_max 0.933
_diffrn_reflns_theta_full 26.000
_diffrn_reflns_theta_max 29.403
_diffrn_reflns_theta_min 3.254
_diffrn_source 'SuperNova (Mo) X-ray Source'
_exptl_absorpt_coefficient_mu 0.429
_exptl_absorpt_correction_T_max 1.00000
_exptl_absorpt_correction_T_min 0.78743
_exptl_absorpt_correction_type multi-scan
_exptl_absorpt_process_details
;
CrysAlisPro, Agilent Technologies,
Version 1.171.37.33 (release 27-03-2014 CrysAlis171 .NET)
(compiled Mar 27 2014,17:12:48)
Empirical absorption correction using spherical harmonics,
 implemented in SCALE3 ABSPACK scaling algorithm.
;
_exptl_crystal_colour 'clear light colourless'
_exptl_crystal_colour_lustre clear
_exptl_crystal_colour_modifier light
_exptl_crystal_colour_primary colourless
_exptl_crystal_density_diffrn 1.425
_exptl_crystal_description needle
_exptl_crystal_F_000 1368
_exptl_crystal_recrystallization_method 'Re-crystallisation from solvent: DCM, pentane'
_exptl_crystal_size_max 0.5
_exptl_crystal_size_mid 0.15
_exptl_crystal_size_min 0.15
_refine_diff_density_max 0.430
_refine_diff_density_min -0.401
_refine_diff_density_rms 0.098
_refine_ls_extinction_method none
_refine_ls_goodness_of_fit_ref 1.096
_refine_ls_hydrogen_treatment constr
_refine_ls_matrix_type full
_refine_ls_number_parameters 191
_refine_ls_number_reflns 6346
_refine_ls_number_restraints 0
_refine_ls_restrained_S_all 1.096
_refine_ls_R_factor_all 0.1518
_refine_ls_R_factor_gt 0.0856
_refine_ls_shift/su_max 0.000
_refine_ls_shift/su_mean 0.000
_refine_ls_structure_factor_coef Fsqd
_refine_ls_weighting_details 'w=1/[\s^2^(Fo^2^)+(0.0536P)^2^+11.8338P] where P=(Fo^2^+2Fc^2^)/3'
_refine_ls_weighting_scheme calc
_refine_ls_wR_factor_gt 0.1804
_refine_ls_wR_factor_ref 0.1993
_reflns_Friedel_coverage 0.000
_reflns_number_gt 3619
_reflns_number_total 6346
_reflns_threshold_expression 'I > 2\s(I)'
_cod_data_source_file c5dt00645g2.cif
_cod_data_source_block amji82_twin1_hklf4
_cod_depositor_comments 'Adding full bibliography for 7034525--7034529.cif.'
_cod_database_code 7034525
_shelxl_version_number 2014/6
_chemical_oxdiff_formula C27H34B2N4O4Cl2
_shelx_space_group_comment
;
The symmetry employed for this shelxl refinement is uniquely defined
by the following loop, which should always be used as a source of
symmetry information in preference to the above space-group names.
They are only intended as comments.
;
_diffrn_oxdiff_twin_integration_method simultaneous
_olex2_refinement_description
;
1. Fixed Uiso
 At 1.2 times of:
  All C(H) groups, All C(H,H) groups
2.a Secondary CH2 refined with riding coordinates:
 C6(H6A,H6B), C12(H12A,H12B), C13(H13A,H13B), C14(H14A,H14B), C15(H15A,H15B),
 C16(H16A,H16B), C17(H17A,H17B)
2.b Aromatic/amide H refined with riding coordinates:
 C7(H7), C8(H8), C10(H10), C11(H11)
;
_olex2_submission_special_instructions 'No special instructions were received'

loop_
_space_group_symop_operation_xyz
'x, y, z'
'-x+1/2, y, -z'
'x+1/2, y+1/2, z+1/2'
'-x+1, y+1/2, -z+1/2'
'-x, -y, -z'
'x-1/2, -y, z'
'-x+1/2, -y+1/2, -z+1/2'
'x, -y+1/2, z+1/2'

loop_
_atom_site_label
_atom_site_type_symbol
_atom_site_fract_x
_atom_site_fract_y
_atom_site_fract_z
_atom_site_U_iso_or_equiv
_atom_site_adp_type
_atom_site_occupancy
_atom_site_site_symmetry_order
_atom_site_calc_flag
_atom_site_refinement_flags_posn
Cl1 Cl 0.09768(9) 0.5323(2) 0.19910(11) 0.0623(5) Uani 1 1 d .
Cl2 Cl 0.04000(8) 0.2796(2) 0.27940(9) 0.0600(5) Uani 1 1 d .
O3 O 0.23664(15) 0.3687(4) 0.39903(17) 0.0204(7) Uani 1 1 d .
O4 O 0.15631(15) 0.3401(4) 0.47216(17) 0.0216(7) Uani 1 1 d .
N1 N 0.20228(18) 0.0926(4) 0.4242(2) 0.0197(9) Uani 1 1 d .
N2 N 0.14784(19) -0.1573(5) 0.3982(2) 0.0247(9) Uani 1 1 d .
B3 B 0.2192(2) 0.2719(6) 0.4609(3) 0.0157(10) Uani 1 1 d .
C4 C 0.2998(2) 0.4099(5) 0.3983(2) 0.0193(10) Uani 1 1 d .
C5 C 0.1535(2) -0.0053(6) 0.4259(2) 0.0220(10) Uani 1 1 d .
C6 C 0.1981(2) -0.2370(6) 0.3660(3) 0.0307(12) Uani 1 1 d .
H6A H 0.1869 -0.2300 0.3122 0.037 Uiso 1 1 calc R
H6B H 0.2010 -0.3516 0.3798 0.037 Uiso 1 1 calc R
C7 C 0.1234(3) 0.5198(6) 0.6736(3) 0.0299(12) Uani 1 1 d .
H7 H 0.1156 0.5625 0.7180 0.036 Uiso 1 1 calc R
C8 C 0.0854(2) 0.4389(6) 0.5479(3) 0.0258(11) Uani 1 1 d .
H8 H 0.0508 0.4252 0.5077 0.031 Uiso 1 1 calc R
C9 C 0.1485(2) 0.3953(5) 0.5397(2) 0.0193(10) Uani 1 1 d .
C10 C 0.0723(3) 0.5014(6) 0.6132(3) 0.0312(12) Uani 1 1 d .
H10 H 0.0298 0.5307 0.6166 0.037 Uiso 1 1 calc R
C11 C 0.1868(2) 0.4738(6) 0.6675(3) 0.0247(11) Uani 1 1 d .
H11 H 0.2209 0.4860 0.7084 0.030 Uiso 1 1 calc R
C12 C 0.0870(2) -0.2393(6) 0.4047(3) 0.0343(13) Uani 1 1 d .
H12A H 0.0955 -0.3492 0.4241 0.041 Uiso 1 1 calc R
H12B H 0.0572 -0.2449 0.3569 0.041 Uiso 1 1 calc R
C13 C 0.2633(2) -0.1539(6) 0.3940(3) 0.0266(11) Uani 1 1 d .
H13A H 0.2950 -0.1900 0.3651 0.032 Uiso 1 1 calc R
H13B H 0.2797 -0.1835 0.4456 0.032 Uiso 1 1 calc R
C14 C 0.0924(2) 0.0322(6) 0.4574(3) 0.0278(12) Uani 1 1 d .
H14A H 0.1043 0.0774 0.5072 0.033 Uiso 1 1 calc R
H14B H 0.0640 0.1088 0.4259 0.033 Uiso 1 1 calc R
C15 C 0.0592(3) -0.1331(7) 0.4586(4) 0.0479(16) Uani 1 1 d .
H15A H 0.0688 -0.1796 0.5081 0.057 Uiso 1 1 calc R
H15B H 0.0120 -0.1225 0.4429 0.057 Uiso 1 1 calc R
C16 C 0.2552(2) 0.0300(6) 0.3876(3) 0.0224(11) Uani 1 1 d .
H16A H 0.2963 0.0819 0.4099 0.027 Uiso 1 1 calc R
H16B H 0.2452 0.0598 0.3354 0.027 Uiso 1 1 calc R
C17 C 0.1123(3) 0.3600(7) 0.2587(4) 0.0572(19) Uani 1 1 d .
H17A H 0.1341 0.2761 0.2353 0.069 Uiso 1 1 calc R
H17B H 0.1414 0.3914 0.3047 0.069 Uiso 1 1 calc R

loop_
_atom_site_aniso_label
_atom_site_aniso_U_11
_atom_site_aniso_U_22
_atom_site_aniso_U_33
_atom_site_aniso_U_23
_atom_site_aniso_U_13
_atom_site_aniso_U_12
Cl1 0.0585(11) 0.0625(11) 0.0693(12) -0.0070(9) 0.0211(9) -0.0038(9)
Cl2 0.0488(10) 0.0899(13) 0.0421(9) 0.0027(9) 0.0114(7) -0.0011(9)
O3 0.0205(18) 0.0202(17) 0.0197(17) 0.0041(13) 0.0018(13) -0.0012(13)
O4 0.0167(17) 0.0258(17) 0.0203(17) -0.0022(14) -0.0011(13) 0.0036(14)
N1 0.020(2) 0.0185(19) 0.019(2) 0.0015(16) 0.0010(16) 0.0039(16)
N2 0.025(2) 0.019(2) 0.027(2) 0.0000(17) -0.0025(18) -0.0053(17)
B3 0.022(3) 0.010(2) 0.014(3) -0.002(2) 0.001(2) -0.002(2)
C4 0.025(3) 0.012(2) 0.022(3) 0.0001(18) 0.006(2) 0.0007(18)
C5 0.023(2) 0.020(2) 0.019(2) 0.0001(19) -0.0060(19) 0.001(2)
C6 0.038(3) 0.020(2) 0.030(3) -0.003(2) -0.001(2) 0.001(2)
C7 0.039(3) 0.025(3) 0.030(3) -0.005(2) 0.017(2) -0.001(2)
C8 0.023(3) 0.023(3) 0.031(3) -0.002(2) 0.003(2) 0.001(2)
C9 0.020(2) 0.016(2) 0.022(3) 0.0012(19) 0.0043(19) 0.0012(19)
C10 0.028(3) 0.029(3) 0.042(3) -0.001(2) 0.020(2) 0.004(2)
C11 0.031(3) 0.023(2) 0.021(3) 0.001(2) 0.009(2) -0.003(2)
C12 0.031(3) 0.026(3) 0.042(3) -0.001(2) -0.003(2) -0.009(2)
C13 0.032(3) 0.019(2) 0.031(3) -0.003(2) 0.009(2) 0.003(2)
C14 0.027(3) 0.025(3) 0.031(3) 0.004(2) 0.004(2) 0.001(2)
C15 0.041(4) 0.032(3) 0.074(5) 0.001(3) 0.019(3) -0.014(3)
C16 0.028(3) 0.019(2) 0.021(3) -0.006(2) 0.009(2) 0.001(2)
C17 0.036(4) 0.034(3) 0.096(5) -0.011(4) -0.001(3) -0.004(3)

loop_
_atom_type_symbol
_atom_type_description
_atom_type_scat_dispersion_real
_atom_type_scat_dispersion_imag
_atom_type_scat_source
C C 0.0033 0.0016 'International Tables Vol C Tables 4.2.6.8 and 6.1.1.4'
H H 0.0000 0.0000 'International Tables Vol C Tables 4.2.6.8 and 6.1.1.4'
B B 0.0013 0.0007 'International Tables Vol C Tables 4.2.6.8 and 6.1.1.4'
Cl Cl 0.1484 0.1585 'International Tables Vol C Tables 4.2.6.8 and 6.1.1.4'
N N 0.0061 0.0033 'International Tables Vol C Tables 4.2.6.8 and 6.1.1.4'
O O 0.0106 0.0060 'International Tables Vol C Tables 4.2.6.8 and 6.1.1.4'

loop_
_geom_angle_atom_site_label_1
_geom_angle_atom_site_label_2
_geom_angle_atom_site_label_3
_geom_angle
_geom_angle_site_symmetry_1
_geom_angle_site_symmetry_3
C4 O3 B3 121.5(3) . .
C9 O4 B3 121.5(3) . .
C5 N1 B3 130.8(4) . .
C5 N1 C16 116.7(4) . .
C16 N1 B3 112.4(4) . .
C5 N2 C6 123.7(4) . .
C5 N2 C12 114.2(4) . .
C6 N2 C12 122.1(4) . .
O3 B3 N1 103.3(3) . .
O3 B3 B3 112.4(4) . 2_556
O4 B3 O3 105.2(3) . .
O4 B3 N1 106.0(3) . .
O4 B3 B3 114.7(4) . 2_556
N1 B3 B3 114.2(2) . 2_556
O3 C4 C9 123.8(4) . 2_556
O3 C4 C11 117.5(4) . 2_556
C11 C4 C9 118.7(4) 2_556 2_556
N1 C5 N2 125.1(5) . .
N1 C5 C14 126.7(4) . .
N2 C5 C14 108.2(4) . .
N2 C6 C13 109.1(4) . .
C10 C7 C11 119.6(5) . .
C10 C8 C9 122.7(5) . .
O4 C9 C4 123.8(4) . 2_556
O4 C9 C8 117.9(4) . .
C8 C9 C4 118.3(4) . 2_556
C8 C10 C7 119.0(5) . .
C4 C11 C7 121.6(5) 2_556 .
N2 C12 C15 103.8(4) . .
C6 C13 C16 109.9(4) . .
C15 C14 C5 103.9(4) . .
C12 C15 C14 105.6(4) . .
N1 C16 C13 112.8(4) . .
Cl2 C17 Cl1 112.6(3) . .

loop_
_geom_bond_atom_site_label_1
_geom_bond_atom_site_label_2
_geom_bond_distance
_geom_bond_site_symmetry_2
Cl1 C17 1.774(7) .
Cl2 C17 1.749(7) .
O3 B3 1.487(6) .
O3 C4 1.357(5) .
O4 B3 1.472(6) .
O4 C9 1.358(5) .
N1 B3 1.624(6) .
N1 C5 1.297(6) .
N1 C16 1.488(6) .
N2 C5 1.339(6) .
N2 C6 1.453(6) .
N2 C12 1.456(6) .
B3 B3 1.724(9) 2_556
C4 C9 1.408(6) 2_556
C4 C11 1.393(6) 2_556
C5 C14 1.526(7) .
C6 C13 1.513(7) .
C7 C10 1.384(7) .
C7 C11 1.395(7) .
C8 C9 1.396(6) .
C8 C10 1.378(7) .
C9 C4 1.408(6) 2_556
C11 C4 1.393(6) 2_556
C12 C15 1.514(8) .
C13 C16 1.516(6) .
C14 C15 1.520(7) .

loop_
_geom_torsion_atom_site_label_1
_geom_torsion_atom_site_label_2
_geom_torsion_atom_site_label_3
_geom_torsion_atom_site_label_4
_geom_torsion
_geom_torsion_site_symmetry_4
N1 C5 C14 C15 -169.4(5) .
N2 C5 C14 C15 12.0(5) .
N2 C6 C13 C16 -47.2(5) .
N2 C12 C15 C14 20.1(6) .
B3 O3 C4 C9 -13.2(6) 2_556
B3 O3 C4 C11 168.5(4) 2_556
B3 O4 C9 C4 7.4(6) 2_556
B3 O4 C9 C8 -172.1(4) .
B3 N1 C5 N2 -174.1(4) .
B3 N1 C5 C14 7.5(7) .
B3 N1 C16 C13 145.8(4) .
C4 O3 B3 O4 143.0(4) .
C4 O3 B3 N1 -106.1(4) .
C4 O3 B3 B3 17.4(5) 2_556
C5 N1 B3 O3 -133.5(4) .
C5 N1 B3 O4 -23.1(6) .
C5 N1 B3 B3 104.1(6) 2_556
C5 N1 C16 C13 -30.1(6) .
C5 N2 C6 C13 21.1(6) .
C5 N2 C12 C15 -13.5(6) .
C5 C14 C15 C12 -19.6(6) .
C6 N2 C5 N1 3.6(7) .
C6 N2 C5 C14 -177.7(4) .
C6 N2 C12 C15 165.1(4) .
C6 C13 C16 N1 53.5(5) .
C9 O4 B3 O3 -125.1(4) .
C9 O4 B3 N1 125.9(4) .
C9 O4 B3 B3 -1.0(5) 2_556
C9 C8 C10 C7 -0.9(8) .
C10 C7 C11 C4 0.3(7) 2_556
C10 C8 C9 O4 -177.8(4) .
C10 C8 C9 C4 2.6(7) 2_556
C11 C7 C10 C8 -0.5(7) .
C12 N2 C5 N1 -177.7(4) .
C12 N2 C5 C14 1.0(5) .
C12 N2 C6 C13 -157.4(4) .
C16 N1 B3 O3 51.3(4) .
C16 N1 B3 O4 161.7(3) .
C16 N1 B3 B3 -71.0(6) 2_556
C16 N1 C5 N2 0.9(6) .
C16 N1 C5 C14 -177.6(4) .

loop_
_diffrn_oxdiff_twin_id
_diffrn_oxdiff_twin_ratio
_diffrn_oxdiff_twin_reflns_isolated
_diffrn_oxdiff_twin_reflns_overlapped
1 0.5095 5811 11369
2 0.4905 5803 11369
